data_7041203
loop_
_publ_author_name
'Akhtar, Muhammad Nadeem'
'Chen, Yan-Cong'
'AlDamen, Murad A.'
'Tong, Ming-Liang'

_publ_section_title
;
 3D oxalato-bridged lanthanide(iii) MOFs with magnetocaloric, magnetic and
 photoluminescence properties.
;
_journal_issue 1
_journal_name_full 'Dalton transactions (Cambridge, England : 2003)'
_journal_page_first 116
_journal_page_last 124
_journal_paper_doi 10.1039/c6dt03843c
_journal_volume 46
_journal_year 2016
_chemical_formula_moiety 'C4 H2 Gd O9, 0.5(C10 H26 N2 O4)'
_chemical_formula_sum 'C9 H15 Gd N O11'
_chemical_formula_weight 470.47
_space_group_crystal_system monoclinic
_space_group_IT_number 14
_space_group_name_Hall '-P 2ybc'
_space_group_name_H-M_alt 'P 1 21/c 1'
_symmetry_space_group_name_Hall '-P 2ybc'
_symmetry_space_group_name_H-M 'P 1 21/c 1'
_atom_sites_solution_hydrogens mixed
_atom_sites_solution_primary dual
_audit_creation_date 2016-10-27
_audit_creation_method
;
Olex2 1.2
(compiled 2016.09.09 svn.r3337 for OlexSys, GUI svn.r5227)
;
_audit_update_record
;
2016-11-03 deposited with the CCDC.
2016-11-14 downloaded from the CCDC.
;
_cell_angle_alpha 90
_cell_angle_beta 105.129(2)
_cell_angle_gamma 90
_cell_formula_units_Z 4
_cell_length_a 10.3203(7)
_cell_length_b 11.7949(8)
_cell_length_c 11.5472(7)
_cell_measurement_reflns_used 9524
_cell_measurement_temperature 153(2)
_cell_measurement_theta_max 54.96
_cell_measurement_theta_min 6.16
_cell_volume 1356.89(15)
_computing_molecular_graphics 'Olex2 (Dolomanov et al., 2009)'
_computing_publication_material 'Olex2 (Dolomanov et al., 2009)'
_computing_structure_refinement 'ShelXL (Sheldrick, 2015)'
_computing_structure_solution 'ShelXT (Sheldrick, 2015)'
_diffrn_ambient_temperature 153(2)
_diffrn_measured_fraction_theta_full 0.994
_diffrn_measured_fraction_theta_max 0.988
_diffrn_measurement_device_type 'multiwire proportional'
_diffrn_measurement_method 'phi and omega scans'
_diffrn_radiation_monochromator graphite
_diffrn_radiation_type MoK\a
_diffrn_radiation_wavelength 0.71075
_diffrn_reflns_av_R_equivalents 0.0584
_diffrn_reflns_av_unetI/netI 0.0640
_diffrn_reflns_Laue_measured_fraction_full 0.994
_diffrn_reflns_Laue_measured_fraction_max 0.988
_diffrn_reflns_limit_h_max 13
_diffrn_reflns_limit_h_min -13
_diffrn_reflns_limit_k_max 12
_diffrn_reflns_limit_k_min -15
_diffrn_reflns_limit_l_max 14
_diffrn_reflns_limit_l_min -13
_diffrn_reflns_number 10499
_diffrn_reflns_point_group_measured_fraction_full 0.994
_diffrn_reflns_point_group_measured_fraction_max 0.988
_diffrn_reflns_theta_full 25.242
_diffrn_reflns_theta_max 27.482
_diffrn_reflns_theta_min 3.530
_exptl_absorpt_coefficient_mu 4.949
_exptl_absorpt_correction_T_max 0.5835
_exptl_absorpt_correction_T_min 0.5142
_exptl_absorpt_correction_type multi-scan
_exptl_absorpt_process_details
;
SADABS-2014/5 (Bruker,2014/5)
multi-scan from symmetry-related measurements
Sortav (Blessing 1995, 1997)
;
_exptl_crystal_colour colorless
_exptl_crystal_density_diffrn 2.303
_exptl_crystal_description block
_exptl_crystal_F_000 912
_exptl_crystal_size_max 0.16
_exptl_crystal_size_mid 0.14
_exptl_crystal_size_min 0.12
_refine_diff_density_max 2.952
_refine_diff_density_min -1.621
_refine_diff_density_rms 0.201
_refine_ls_extinction_method none
_refine_ls_goodness_of_fit_ref 1.044
_refine_ls_hydrogen_treatment constr
_refine_ls_matrix_type full
_refine_ls_number_parameters 202
_refine_ls_number_reflns 3071
_refine_ls_number_restraints 0
_refine_ls_restrained_S_all 1.044
_refine_ls_R_factor_all 0.0397
_refine_ls_R_factor_gt 0.0353
_refine_ls_shift/su_max 0.000
_refine_ls_shift/su_mean 0.000
_refine_ls_structure_factor_coef Fsqd
_refine_ls_weighting_details 'w=1/[\s^2^(Fo^2^)+(0.0307P)^2^+4.1310P] where P=(Fo^2^+2Fc^2^)/3'
_refine_ls_weighting_scheme calc
_refine_ls_wR_factor_gt 0.0824
_refine_ls_wR_factor_ref 0.0844
_reflns_Friedel_coverage 0.000
_reflns_number_gt 2788
_reflns_number_total 3071
_reflns_threshold_expression 'I > 2\s(I)'
_cod_data_source_file c6dt03843c2.cif
_cod_data_source_block shelx
_cod_depositor_comments 'Adding full bibliography for 7041203--7041206.cif.'
_cod_database_code 7041203
_shelx_space_group_comment
;
The symmetry employed for this shelxl refinement is uniquely defined
by the following loop, which should always be used as a source of
symmetry information in preference to the above space-group names.
They are only intended as comments.
;
_olex2_refinement_description
;
1. Fixed Uiso
 At 1.2 times of:
  All C(H,H) groups, All N(H) groups
 At 1.5 times of:
  All O(H) groups, All O(H,H) groups
2.a Rotating group:
 O1W(H1WA,H1WB)
2.b Ternary CH refined with riding coordinates:
 N1(H1A)
2.c Secondary CH2 refined with riding coordinates:
 C2(H2A,H2B), C3(H3A,H3B), C4(H4A,H4B), C1(H1B,H1C), C5(H5A,H5B)
2.d Idealised tetrahedral OH refined as rotating group:
 O1(H1), O00G(H00G)
;
_shelx_shelxl_version_number 23-Oct-2016

loop_
_space_group_symop_operation_xyz
'x, y, z'
'-x, y+1/2, -z+1/2'
'-x, -y, -z'
'x, -y-1/2, z-1/2'

loop_
_atom_site_label
_atom_site_type_symbol
_atom_site_fract_x
_atom_site_fract_y
_atom_site_fract_z
_atom_site_U_iso_or_equiv
_atom_site_adp_type
_atom_site_occupancy
_atom_site_site_symmetry_order
_atom_site_calc_flag
_atom_site_refinement_flags_posn
Gd1 Gd 0.24714(2) 0.34850(2) -0.01694(2) 0.01031(10) Uani 1 1 d .
O002 O 0.3051(3) 0.3171(3) 0.3753(3) 0.0143(6) Uani 1 1 d .
O5X O 0.0833(3) 0.3929(3) 0.0947(3) 0.0184(7) Uani 1 1 d .
O1X O 0.3494(3) 0.3788(3) 0.2048(3) 0.0187(7) Uani 1 1 d .
O3X O 0.4868(3) 0.3522(3) 0.0063(3) 0.0167(7) Uani 1 1 d .
O1W O 0.0433(3) 0.2466(3) -0.1195(3) 0.0196(7) Uani 1 1 d .
H1WA H -0.0247 0.2653 -0.0904 0.029 Uiso 1 1 d GR
H1WB H 0.0553 0.1727 -0.1108 0.029 Uiso 1 1 d GR
O007 O 0.2634(3) 0.1094(3) 0.2815(3) 0.0168(7) Uani 1 1 d .
O2X O 0.2675(3) 0.1782(3) 0.1017(3) 0.0170(7) Uani 1 1 d .
O4X O 0.6605(3) 0.4604(3) -0.0085(3) 0.0164(7) Uani 1 1 d .
O6X O -0.0795(3) 0.5105(3) 0.1153(3) 0.0143(6) Uani 1 1 d .
C2W C 0.2772(4) 0.1869(4) 0.2121(4) 0.0134(9) Uani 1 1 d .
O1 O 0.0218(4) 0.4824(3) 0.3540(3) 0.0210(7) Uani 1 1 d .
H1 H -0.0101 0.4796 0.2812 0.031 Uiso 1 1 calc GR
C3W C 0.0016(4) 0.4714(4) 0.0611(4) 0.0127(9) Uani 1 1 d .
C1W C 0.3122(4) 0.3064(4) 0.2689(4) 0.0119(8) Uani 1 1 d .
C4W C 0.5422(4) 0.4459(4) -0.0008(4) 0.0139(9) Uani 1 1 d .
O00G O 0.2184(4) 0.7748(3) 0.5855(4) 0.0352(10) Uani 1 1 d .
H00G H 0.2443 0.8364 0.5671 0.053 Uiso 1 1 calc GR
N1 N 0.3146(4) 0.5383(4) 0.4802(4) 0.0231(9) Uani 1 1 d .
H1A H 0.2847 0.4592 0.4719 0.028 Uiso 1 1 calc R
C2 C 0.2188(5) 0.6052(5) 0.3826(4) 0.0192(10) Uani 1 1 d .
H2A H 0.2270 0.5794 0.3051 0.023 Uiso 1 1 calc R
H2B H 0.2438 0.6846 0.3906 0.023 Uiso 1 1 calc R
C3 C 0.3088(6) 0.5793(5) 0.6088(5) 0.0328(13) Uani 1 1 d .
H3A H 0.2210 0.5608 0.6191 0.039 Uiso 1 1 calc R
H3B H 0.3744 0.5363 0.6680 0.039 Uiso 1 1 calc R
C4 C 0.3340(6) 0.7023(5) 0.6356(5) 0.0314(13) Uani 1 1 d .
H4A H 0.3610 0.7125 0.7219 0.038 Uiso 1 1 calc R
H4B H 0.4080 0.7266 0.6042 0.038 Uiso 1 1 calc R
C1 C 0.0741(5) 0.5934(4) 0.3870(4) 0.0219(10) Uani 1 1 d .
H1B H 0.0678 0.6101 0.4675 0.026 Uiso 1 1 calc R
H1C H 0.0197 0.6484 0.3331 0.026 Uiso 1 1 calc R
C5 C 0.4532(5) 0.5416(5) 0.4599(5) 0.0256(11) Uani 1 1 d .
H5A H 0.4896 0.6176 0.4757 0.031 Uiso 1 1 calc R
H5B H 0.4472 0.5238 0.3767 0.031 Uiso 1 1 calc R

loop_
_atom_site_aniso_label
_atom_site_aniso_U_11
_atom_site_aniso_U_22
_atom_site_aniso_U_33
_atom_site_aniso_U_23
_atom_site_aniso_U_13
_atom_site_aniso_U_12
Gd1 0.01285(14) 0.00697(16) 0.01144(14) 0.00021(7) 0.00371(8) 0.00041(7)
O002 0.0189(16) 0.0083(16) 0.0165(15) -0.0006(12) 0.0062(12) -0.0029(13)
O5X 0.0217(17) 0.0170(19) 0.0183(15) 0.0041(13) 0.0083(12) 0.0075(14)
O1X 0.0244(18) 0.0138(18) 0.0173(15) 0.0010(13) 0.0043(13) -0.0056(14)
O3X 0.0171(17) 0.0082(18) 0.0253(17) 0.0004(12) 0.0067(13) -0.0004(12)
O1W 0.0194(17) 0.0129(18) 0.0258(17) -0.0027(13) 0.0046(13) 0.0005(13)
O007 0.0277(18) 0.0107(18) 0.0132(14) 0.0004(12) 0.0075(12) -0.0024(14)
O2X 0.0276(18) 0.0107(17) 0.0135(15) 0.0008(12) 0.0068(13) 0.0014(14)
O4X 0.0150(16) 0.0122(18) 0.0225(15) -0.0031(13) 0.0058(12) -0.0005(13)
O6X 0.0158(15) 0.0132(18) 0.0142(14) 0.0000(12) 0.0045(11) 0.0026(12)
C2W 0.013(2) 0.009(2) 0.018(2) 0.0003(17) 0.0036(16) 0.0011(17)
O1 0.0283(19) 0.0147(19) 0.0174(15) 0.0028(13) 0.0017(13) 0.0000(14)
C3W 0.014(2) 0.009(2) 0.0143(19) 0.0010(16) 0.0015(15) -0.0020(16)
C1W 0.013(2) 0.009(2) 0.0130(19) 0.0019(16) 0.0037(15) 0.0014(17)
C4W 0.016(2) 0.012(2) 0.0122(19) -0.0017(16) 0.0030(15) 0.0007(18)
O00G 0.023(2) 0.024(2) 0.057(3) 0.0183(19) 0.0074(18) -0.0047(16)
N1 0.013(2) 0.016(2) 0.035(2) 0.0012(18) -0.0019(16) 0.0014(16)
C2 0.019(2) 0.020(3) 0.017(2) 0.0011(18) 0.0015(17) 0.004(2)
C3 0.032(3) 0.025(3) 0.045(3) 0.009(2) 0.018(2) -0.001(2)
C4 0.034(3) 0.032(4) 0.029(3) -0.004(2) 0.011(2) -0.003(3)
C1 0.019(2) 0.017(3) 0.028(2) -0.001(2) 0.0048(19) 0.001(2)
C5 0.019(2) 0.016(3) 0.038(3) -0.002(2) 0.001(2) 0.000(2)

loop_
_atom_type_symbol
_atom_type_description
_atom_type_scat_dispersion_real
_atom_type_scat_dispersion_imag
_atom_type_scat_source
C C 0.0033 0.0016 'International Tables Vol C Tables 4.2.6.8 and 6.1.1.4'
H H 0.0000 0.0000 'International Tables Vol C Tables 4.2.6.8 and 6.1.1.4'
Gd Gd -0.1653 3.9035 'International Tables Vol C Tables 4.2.6.8 and 6.1.1.4'
N N 0.0061 0.0033 'International Tables Vol C Tables 4.2.6.8 and 6.1.1.4'
O O 0.0106 0.0060 'International Tables Vol C Tables 4.2.6.8 and 6.1.1.4'

loop_
_geom_angle_atom_site_label_1
_geom_angle_atom_site_label_2
_geom_angle_atom_site_label_3
_geom_angle
_geom_angle_site_symmetry_1
_geom_angle_site_symmetry_3
O002 Gd1 O1X 121.98(11) 4_565 .
O5X Gd1 O002 136.79(11) . 4_565
O5X Gd1 O1X 66.27(11) . .
O5X Gd1 O1W 74.55(11) . .
O5X Gd1 O6X 66.20(10) . 3_565
O3X Gd1 O002 72.25(11) . 4_565
O3X Gd1 O5X 140.25(11) . .
O3X Gd1 O1X 74.95(12) . .
O3X Gd1 O1W 142.08(11) . .
O3X Gd1 O007 77.18(11) . 4_565
O3X Gd1 O4X 67.22(10) . 3_665
O3X Gd1 O6X 128.05(11) . 3_565
O1W Gd1 O002 70.01(11) . 4_565
O1W Gd1 O1X 129.78(11) . .
O1W Gd1 O6X 72.26(11) . 3_565
O007 Gd1 O002 65.97(11) 4_565 4_565
O007 Gd1 O5X 133.98(11) 4_565 .
O007 Gd1 O1X 145.81(11) 4_565 .
O007 Gd1 O1W 84.37(11) 4_565 .
O007 Gd1 O4X 78.67(11) 4_565 3_665
O007 Gd1 O6X 68.55(10) 4_565 3_565
O2X Gd1 O002 68.32(11) . 4_565
O2X Gd1 O5X 81.25(11) . .
O2X Gd1 O1X 65.83(11) . .
O2X Gd1 O3X 90.99(11) . .
O2X Gd1 O1W 78.57(11) . .
O2X Gd1 O007 134.26(11) . 4_565
O2X Gd1 O4X 136.88(10) . 3_665
O2X Gd1 O6X 140.75(11) . 3_565
O4X Gd1 O002 130.81(11) 3_665 4_565
O4X Gd1 O5X 92.37(11) 3_665 .
O4X Gd1 O1X 72.55(11) 3_665 .
O4X Gd1 O1W 140.73(11) 3_665 .
O4X Gd1 O6X 68.61(10) 3_665 3_565
O6X Gd1 O002 122.44(10) 3_565 4_565
O6X Gd1 O1X 115.52(11) 3_565 .
C1W O002 Gd1 119.8(3) . 4_566
C3W O5X Gd1 120.2(3) . .
C1W O1X Gd1 113.0(3) . .
C4W O3X Gd1 118.6(3) . .
Gd1 O1W H1WA 111.2 . .
Gd1 O1W H1WB 110.7 . .
H1WA O1W H1WB 107.8 . .
C2W O007 Gd1 120.9(3) . 4_566
C2W O2X Gd1 118.7(3) . .
C4W O4X Gd1 118.3(3) . 3_665
C3W O6X Gd1 119.9(3) . 3_565
O007 C2W O2X 126.8(4) . .
O007 C2W C1W 116.4(4) . .
O2X C2W C1W 116.7(4) . .
C1 O1 H1 109.5 . .
O5X C3W O6X 127.1(4) . .
O5X C3W C3W 117.2(5) . 3_565
O6X C3W C3W 115.7(5) . 3_565
O002 C1W C2W 115.9(4) . .
O1X C1W O002 127.9(4) . .
O1X C1W C2W 116.2(4) . .
O3X C4W O4X 126.1(4) . .
O3X C4W C4W 117.3(5) . 3_665
O4X C4W C4W 116.6(5) . 3_665
C4 O00G H00G 109.5 . .
C2 N1 H1A 107.2 . .
C2 N1 C3 111.3(4) . .
C3 N1 H1A 107.2 . .
C5 N1 H1A 107.2 . .
C5 N1 C2 109.4(4) . .
C5 N1 C3 114.1(4) . .
N1 C2 H2A 109.1 . .
N1 C2 H2B 109.1 . .
N1 C2 C1 112.7(4) . .
H2A C2 H2B 107.8 . .
C1 C2 H2A 109.1 . .
C1 C2 H2B 109.1 . .
N1 C3 H3A 108.2 . .
N1 C3 H3B 108.2 . .
H3A C3 H3B 107.3 . .
C4 C3 N1 116.5(4) . .
C4 C3 H3A 108.2 . .
C4 C3 H3B 108.2 . .
O00G C4 C3 114.1(5) . .
O00G C4 H4A 108.7 . .
O00G C4 H4B 108.7 . .
C3 C4 H4A 108.7 . .
C3 C4 H4B 108.7 . .
H4A C4 H4B 107.6 . .
O1 C1 C2 112.5(4) . .
O1 C1 H1B 109.1 . .
O1 C1 H1C 109.1 . .
C2 C1 H1B 109.1 . .
C2 C1 H1C 109.1 . .
H1B C1 H1C 107.8 . .
N1 C5 C5 111.6(6) . 3_666
N1 C5 H5A 109.3 . .
N1 C5 H5B 109.3 . .
C5 C5 H5A 109.3 3_666 .
C5 C5 H5B 109.3 3_666 .
H5A C5 H5B 108.0 . .

loop_
_geom_bond_atom_site_label_1
_geom_bond_atom_site_label_2
_geom_bond_distance
_geom_bond_site_symmetry_2
Gd1 O002 2.472(3) 4_565
Gd1 O5X 2.436(3) .
Gd1 O1X 2.528(3) .
Gd1 O3X 2.418(3) .
Gd1 O1W 2.444(3) .
Gd1 O007 2.428(3) 4_565
Gd1 O2X 2.409(3) .
Gd1 O4X 2.435(3) 3_665
Gd1 O6X 2.454(3) 3_565
O002 Gd1 2.472(3) 4_566
O002 C1W 1.256(5) .
O5X C3W 1.245(5) .
O1X C1W 1.254(6) .
O3X C4W 1.256(6) .
O1W H1WA 0.8823 .
O1W H1WB 0.8818 .
O007 Gd1 2.428(3) 4_566
O007 C2W 1.248(6) .
O2X C2W 1.257(5) .
O4X Gd1 2.435(3) 3_665
O4X C4W 1.259(6) .
O6X Gd1 2.454(3) 3_565
O6X C3W 1.256(5) .
C2W C1W 1.557(6) .
O1 H1 0.8200 .
O1 C1 1.429(6) .
C3W C3W 1.557(8) 3_565
C4W C4W 1.547(9) 3_665
O00G H00G 0.8200 .
O00G C4 1.459(7) .
N1 H1A 0.9800 .
N1 C2 1.513(6) .
N1 C3 1.578(7) .
N1 C5 1.510(7) .
C2 H2A 0.9700 .
C2 H2B 0.9700 .
C2 C1 1.514(7) .
C3 H3A 0.9700 .
C3 H3B 0.9700 .
C3 C4 1.492(9) .
C4 H4A 0.9700 .
C4 H4B 0.9700 .
C1 H1B 0.9700 .
C1 H1C 0.9700 .
C5 C5 1.513(10) 3_666
C5 H5A 0.9700 .
C5 H5B 0.9700 .

loop_
_geom_torsion_atom_site_label_1
_geom_torsion_atom_site_label_2
_geom_torsion_atom_site_label_3
_geom_torsion_atom_site_label_4
_geom_torsion
_geom_torsion_site_symmetry_1
_geom_torsion_site_symmetry_4
Gd1 O002 C1W O1X -174.4(4) 4_566 .
Gd1 O002 C1W C2W 2.3(5) 4_566 .
Gd1 O5X C3W O6X -172.8(3) . .
Gd1 O5X C3W C3W 7.0(6) . 3_565
Gd1 O1X C1W O002 -153.5(4) . .
Gd1 O1X C1W C2W 29.9(5) . .
Gd1 O3X C4W O4X -168.8(3) . .
Gd1 O3X C4W C4W 11.6(6) . 3_665
Gd1 O007 C2W O2X -169.0(4) 4_566 .
Gd1 O007 C2W C1W 12.0(5) 4_566 .
Gd1 O2X C2W O007 165.6(4) . .
Gd1 O2X C2W C1W -15.4(5) . .
Gd1 O4X C4W O3X -168.7(3) 3_665 .
Gd1 O4X C4W C4W 11.0(6) 3_665 3_665
Gd1 O6X C3W O5X -173.0(4) 3_565 .
Gd1 O6X C3W C3W 7.1(6) 3_565 3_565
O007 C2W C1W O002 -9.4(6) . .
O007 C2W C1W O1X 167.6(4) . .
O2X C2W C1W O002 171.5(4) . .
O2X C2W C1W O1X -11.4(6) . .
N1 C2 C1 O1 -69.5(5) . .
N1 C3 C4 O00G 79.6(6) . .
C2 N1 C3 C4 -55.6(6) . .
C2 N1 C5 C5 -169.1(5) . 3_666
C3 N1 C2 C1 -60.5(6) . .
C3 N1 C5 C5 65.5(7) . 3_666
C5 N1 C2 C1 172.5(4) . .
C5 N1 C3 C4 68.8(6) . .
